data_7117891
loop_
_publ_author_name
'Dwivedi, Vikas'
'Hari Babu, Madala'
'Kant, Ruchir'
'Sridhar Reddy, Maddi'

_publ_section_title
;
 N-Substitution dependent stereoselectivity switch in palladium catalyzed
 hydroalkynylation of ynamides: a regio and stereoselective synthesis of
 ynenamides.
;
_journal_issue 81
_journal_name_full 'Chemical communications (Cambridge, England)'
_journal_page_first 14996
_journal_page_last 14999
_journal_paper_doi 10.1039/c5cc06251a
_journal_volume 51
_journal_year 2015
_chemical_compound_source 'see text'
_chemical_formula_moiety 'C28 H23 N O2 S2'
_chemical_formula_sum 'C28 H23 N O2 S2'
_chemical_formula_weight 469.61
_space_group_IT_number 2
_symmetry_cell_setting triclinic
_symmetry_Int_Tables_number 2
_symmetry_space_group_name_Hall '-P 1'
_symmetry_space_group_name_H-M 'P -1'
_atom_sites_solution_hydrogens geom
_atom_sites_solution_primary direct
_atom_sites_solution_secondary difmap
_audit_update_record
;
2015-07-22 deposited with the CCDC.
2015-08-11 downloaded from the CCDC.
;
_cell_angle_alpha 85.171(10)
_cell_angle_beta 80.935(9)
_cell_angle_gamma 82.229(10)
_cell_formula_units_Z 4
_cell_length_a 10.428(3)
_cell_length_b 14.031(4)
_cell_length_c 17.164(5)
_cell_measurement_reflns_used 2055
_cell_measurement_temperature 293(2)
_cell_measurement_theta_max 25.4
_cell_measurement_theta_min 3.1
_cell_volume 2452.1(12)
_computing_cell_refinement
;
CrystalClear-SM Expert 2.1 b24 (Rigaku, 2012)
;
_computing_data_collection
;
CrystalClear-SM Expert 2.1 b24 (Rigaku, 2012)
;
_computing_data_reduction
;
CrystalClear-SM Expert 2.1 b24 (Rigaku, 2012)
;
_computing_molecular_graphics 'SHELXTL (Bruker, 1997)'
_computing_publication_material 'PLATON (Spek, 2003)'
_computing_structure_refinement 'SHELXL-97 (Sheldrick, 1997)'
_computing_structure_solution 'SHELXS-97 (Sheldrick, 1990)'
_diffrn_ambient_temperature 293(2)
_diffrn_detector CCD
_diffrn_detector_area_resol_mean 28.5714
_diffrn_measured_fraction_theta_full 0.877
_diffrn_measured_fraction_theta_max 0.877
_diffrn_measurement_device
;
AFC12 (Right): Kappa 3 circle
;
_diffrn_measurement_device_type
;
Rigaku Saturn724+ (4x4 bin mode)
;
_diffrn_measurement_method 'profile data from \w-scans'
_diffrn_measurement_specimen_support Fiber
_diffrn_radiation_monochromator Confocal
_diffrn_radiation_type 'Mo K\a'
_diffrn_radiation_wavelength 0.71075
_diffrn_reflns_av_R_equivalents 0.0431
_diffrn_reflns_av_sigmaI/netI 0.0699
_diffrn_reflns_limit_h_max 11
_diffrn_reflns_limit_h_min -12
_diffrn_reflns_limit_k_max 16
_diffrn_reflns_limit_k_min -10
_diffrn_reflns_limit_l_max 20
_diffrn_reflns_limit_l_min -20
_diffrn_reflns_number 15168
_diffrn_reflns_theta_full 25.42
_diffrn_reflns_theta_max 25.42
_diffrn_reflns_theta_min 3.05
_diffrn_source MicroMax003_Mo
_diffrn_source_current 0.6
_diffrn_source_power 0.0
_diffrn_source_voltage 50.0
_exptl_absorpt_coefficient_mu 0.242
_exptl_absorpt_correction_T_max 0.958
_exptl_absorpt_correction_T_min 0.927
_exptl_absorpt_correction_type multi-scan
_exptl_absorpt_process_details 'REQAB (Rigaku, 1998)'
_exptl_crystal_colour Colorless
_exptl_crystal_density_diffrn 1.272
_exptl_crystal_density_method 'Not Measured'
_exptl_crystal_description Block
_exptl_crystal_F_000 984
_exptl_crystal_size_max 0.320
_exptl_crystal_size_mid 0.230
_exptl_crystal_size_min 0.180
_refine_diff_density_max 0.179
_refine_diff_density_min -0.326
_refine_diff_density_rms 0.038
_refine_ls_extinction_method none
_refine_ls_goodness_of_fit_ref 0.964
_refine_ls_hydrogen_treatment constr
_refine_ls_matrix_type full
_refine_ls_number_parameters 597
_refine_ls_number_reflns 7949
_refine_ls_number_restraints 0
_refine_ls_restrained_S_all 0.964
_refine_ls_R_factor_all 0.1316
_refine_ls_R_factor_gt 0.0603
_refine_ls_shift/su_max 0.000
_refine_ls_shift/su_mean 0.000
_refine_ls_structure_factor_coef Fsqd
_refine_ls_weighting_details 'calc w=1/[\s^2^(Fo^2^)+(0.0787P)^2^+0.0000P] where P=(Fo^2^+2Fc^2^)/3'
_refine_ls_weighting_scheme calc
_refine_ls_wR_factor_gt 0.1459
_refine_ls_wR_factor_ref 0.1738
_reflns_number_gt 3755
_reflns_number_total 7949
_reflns_threshold_expression >2sigma(I)
_cod_data_source_file c5cc06251a2.cif
_cod_data_source_block xxx
_cod_depositor_comments
;
The following automatic conversions were performed:

'_symmetry_cell_setting' value 'Triclinic' changed to 'triclinic'
according to
/usr/data/users/saulius/crontab/automatic-downloads/current/RSC/lib/dictionaries/cif_core.dic
dictionary named 'cif_core.dic' version 2.4.2 from 2011-04-26.

'_exptl_absorpt_correction_type' value 'Multi-scan' changed to
'multi-scan' according to
/usr/data/users/saulius/crontab/automatic-downloads/current/RSC/lib/dictionaries/cif_core.dic
dictionary named 'cif_core.dic' version 2.4.2 from 2011-04-26.

'_refine_ls_hydrogen_treatment' value 'Constr' changed to 'constr'
according to
/usr/data/users/saulius/crontab/automatic-downloads/current/RSC/lib/dictionaries/cif_core.dic
dictionary named 'cif_core.dic' version 2.4.2 from 2011-04-26.

Automatic conversion script
Id: cif_fix_values 3271 2015-04-21 07:52:19Z andrius 
;
_cod_database_code 7117891

loop_
_symmetry_equiv_pos_site_id
_symmetry_equiv_pos_as_xyz
1 x,y,z
2 -x,-y,-z

loop_
_atom_site_aniso_label
_atom_site_aniso_U_11
_atom_site_aniso_U_22
_atom_site_aniso_U_33
_atom_site_aniso_U_23
_atom_site_aniso_U_13
_atom_site_aniso_U_12
S1 0.0651(7) 0.0662(6) 0.0877(7) -0.0166(6) -0.0115(6) -0.0034(5)
S2 0.1723(16) 0.0785(8) 0.0994(9) -0.0037(7) 0.0003(9) -0.0111(9)
O1 0.086(2) 0.0628(17) 0.124(2) -0.0159(16) -0.0032(18) -0.0131(14)
O2 0.074(2) 0.095(2) 0.0859(18) -0.0169(16) -0.0261(16) -0.0049(15)
N1 0.053(2) 0.0619(19) 0.0702(18) -0.0111(15) -0.0059(16) -0.0005(15)
C1 0.067(4) 0.116(4) 0.215(7) -0.024(5) -0.030(4) -0.018(3)
C2 0.056(3) 0.128(5) 0.129(4) 0.033(4) -0.004(3) 0.003(3)
C3 0.086(4) 0.124(4) 0.111(4) -0.026(3) 0.004(3) 0.018(3)
C4 0.059(3) 0.100(3) 0.108(3) -0.031(3) -0.002(3) 0.005(2)
C5 0.060(3) 0.061(2) 0.079(3) 0.004(2) -0.022(2) -0.001(2)
C6 0.075(4) 0.094(3) 0.189(5) -0.037(4) -0.032(4) -0.009(3)
C7 0.060(3) 0.068(2) 0.079(3) -0.011(2) -0.008(2) -0.002(2)
C8 0.051(2) 0.067(2) 0.078(3) -0.007(2) -0.005(2) 0.0000(19)
C9 0.079(3) 0.076(3) 0.087(3) 0.001(3) 0.002(3) 0.002(2)
C10 0.080(3) 0.107(4) 0.084(3) 0.006(3) 0.003(3) 0.008(3)
C11 0.053(3) 0.107(4) 0.091(3) -0.026(3) 0.000(2) 0.009(2)
C12 0.070(3) 0.077(3) 0.098(3) -0.016(3) -0.014(3) 0.019(2)
C13 0.062(3) 0.078(3) 0.080(3) -0.012(2) -0.018(2) 0.012(2)
C14 0.054(2) 0.057(2) 0.071(2) -0.013(2) -0.0056(19) 0.0010(17)
C15 0.053(3) 0.064(2) 0.072(2) -0.009(2) -0.007(2) -0.0019(19)
C16 0.064(3) 0.066(2) 0.073(2) -0.012(2) -0.006(2) -0.002(2)
C17 0.065(3) 0.055(2) 0.075(3) -0.010(2) -0.017(2) 0.0019(19)
C18 0.085(3) 0.064(2) 0.078(3) -0.009(2) -0.007(2) -0.003(2)
C19 0.113(4) 0.082(3) 0.070(3) -0.016(3) -0.006(3) -0.009(3)
C20 0.102(4) 0.073(3) 0.085(3) -0.025(3) -0.018(3) -0.005(3)
C21 0.089(3) 0.057(2) 0.100(3) -0.015(2) -0.017(3) -0.006(2)
C22 0.070(3) 0.068(3) 0.074(2) -0.011(2) -0.009(2) -0.006(2)
C23 0.068(3) 0.068(3) 0.073(3) -0.022(2) 0.002(2) 0.005(2)
C24 0.076(3) 0.069(3) 0.075(3) -0.009(2) 0.012(2) 0.011(2)
C25 0.109(4) 0.087(3) 0.082(3) -0.012(3) 0.010(3) 0.017(3)
C26 0.154(6) 0.123(5) 0.085(3) 0.011(4) 0.017(4) 0.020(4)
C27 0.164(6) 0.090(4) 0.110(4) 0.021(3) 0.023(4) -0.003(3)
C28 0.115(4) 0.148(5) 0.101(3) -0.047(3) -0.003(3) 0.026(3)
S3 0.0675(8) 0.1098(9) 0.0856(8) -0.0004(7) -0.0089(6) 0.0053(7)
S4 0.0852(10) 0.1319(12) 0.1466(12) -0.0100(10) 0.0043(9) 0.0118(8)
O3 0.070(2) 0.149(3) 0.119(2) 0.019(2) -0.0034(19) 0.020(2)
O4 0.101(3) 0.135(3) 0.0809(19) -0.0207(19) -0.0188(18) -0.015(2)
N2 0.081(3) 0.075(2) 0.0682(19) -0.0085(17) -0.0010(18) 0.0185(19)
C28B 0.122(6) 0.146(7) 0.161(6) -0.082(6) 0.014(5) -0.047(5)
C29 0.184(8) 0.088(4) 0.114(5) -0.038(4) 0.040(5) -0.036(5)
C30 0.140(6) 0.083(4) 0.113(4) -0.012(3) -0.021(4) 0.027(4)
C31 0.090(4) 0.081(3) 0.110(3) -0.008(3) -0.014(3) 0.012(3)
C32 0.076(3) 0.076(3) 0.074(3) -0.012(2) -0.004(2) 0.010(3)
C33 0.089(5) 0.116(4) 0.125(4) -0.032(4) -0.013(3) -0.006(4)
C34 0.102(4) 0.093(3) 0.080(3) -0.009(3) -0.008(3) 0.025(3)
C35 0.063(3) 0.084(3) 0.069(2) -0.010(2) -0.003(2) 0.000(2)
C36 0.083(3) 0.078(3) 0.095(3) -0.007(3) 0.003(3) 0.014(2)
C37 0.098(4) 0.086(3) 0.073(3) -0.007(3) 0.006(3) 0.002(3)
C38 0.071(3) 0.076(3) 0.080(3) -0.007(2) -0.006(2) -0.007(2)
C39 0.078(3) 0.070(3) 0.092(3) -0.016(3) -0.009(3) 0.000(2)
C40 0.078(3) 0.087(3) 0.079(3) -0.022(2) -0.007(2) -0.002(2)
C41 0.073(3) 0.066(2) 0.079(3) -0.004(2) -0.006(2) 0.008(2)
C42 0.073(3) 0.076(3) 0.081(3) -0.002(2) -0.007(3) 0.000(2)
C43 0.079(3) 0.085(3) 0.081(3) -0.013(2) -0.014(3) 0.006(2)
C44 0.071(3) 0.083(3) 0.075(3) -0.024(2) -0.007(2) 0.003(2)
C45 0.076(3) 0.115(4) 0.093(3) -0.006(3) -0.028(3) -0.010(3)
C46 0.105(4) 0.118(4) 0.094(4) -0.003(3) -0.015(3) 0.003(3)
C47 0.099(5) 0.143(5) 0.084(4) -0.041(4) -0.037(3) 0.023(4)
C48 0.091(4) 0.132(5) 0.122(4) -0.044(4) -0.025(4) -0.007(4)
C49 0.085(4) 0.096(3) 0.101(3) -0.014(3) -0.017(3) -0.015(3)
C50 0.079(3) 0.081(3) 0.081(3) 0.006(2) -0.001(2) 0.011(2)
C51 0.098(4) 0.072(3) 0.093(3) 0.014(2) 0.009(3) 0.022(2)
C52 0.125(5) 0.143(5) 0.099(4) 0.032(3) 0.043(3) 0.070(4)
C53 0.154(6) 0.145(5) 0.118(5) 0.054(4) 0.061(4) 0.041(4)
C54 0.097(4) 0.122(4) 0.148(5) 0.030(4) 0.047(4) 0.021(3)
C55 0.117(4) 0.092(3) 0.089(3) 0.002(3) -0.018(3) -0.004(3)

loop_
_atom_site_label
_atom_site_type_symbol
_atom_site_thermal_displace_type
_atom_site_fract_x
_atom_site_fract_y
_atom_site_fract_z
_atom_site_occupancy
_atom_site_U_iso_or_equiv
_atom_site_calc_flag
_atom_site_refinement_flags
S1 S Uani 0.86128(11) 0.36908(7) 0.12380(6) 1.000 0.0728(4) . .
S2 S Uani 0.64986(17) 0.03251(9) 0.25425(8) 1.000 0.1195(7) . .
O1 O Uani 0.8588(3) 0.46953(18) 0.10401(17) 1.000 0.0914(11) . .
O2 O Uani 0.9208(3) 0.32616(19) 0.19009(15) 1.000 0.0833(11) . .
N1 N Uani 0.7053(3) 0.3478(2) 0.14267(16) 1.000 0.0623(11) . .
C1 C Uani 0.2622(6) 0.3725(4) 0.1244(4) 1.000 0.130(3) . .
C2 C Uani 0.2157(5) 0.4456(5) 0.1692(3) 1.000 0.109(2) . .
C3 C Uani 0.3030(6) 0.5021(4) 0.1892(3) 1.000 0.111(2) . .
C4 C Uani 0.4344(4) 0.4825(3) 0.1620(3) 1.000 0.0901(17) . .
C5 C Uani 0.4818(4) 0.4079(3) 0.1151(2) 1.000 0.0665(16) . .
C6 C Uani 0.3927(5) 0.3544(4) 0.0980(3) 1.000 0.117(2) . .
C7 C Uani 0.6249(4) 0.3902(3) 0.0818(2) 1.000 0.0694(16) . .
C8 C Uani 0.9323(4) 0.3069(3) 0.0402(2) 1.000 0.0664(14) . .
C9 C Uani 0.9255(4) 0.3499(3) -0.0344(3) 1.000 0.0837(17) . .
C10 C Uani 0.9721(4) 0.2978(4) -0.0997(3) 1.000 0.0945(19) . .
C11 C Uani 1.0247(4) 0.2021(4) -0.0920(3) 1.000 0.0855(19) . .
C12 C Uani 1.0319(4) 0.1606(3) -0.0159(3) 1.000 0.0835(17) . .
C13 C Uani 0.9868(4) 0.2126(3) 0.0491(2) 1.000 0.0740(17) . .
C14 C Uani 0.6849(3) 0.2510(2) 0.1723(2) 1.000 0.0613(12) . .
C15 C Uani 0.6810(3) 0.1822(3) 0.1172(2) 1.000 0.0635(14) . .
C16 C Uani 0.6833(4) 0.1248(3) 0.0693(2) 1.000 0.0683(14) . .
C17 C Uani 0.6884(4) 0.0529(3) 0.0134(2) 1.000 0.0648(16) . .
C18 C Uani 0.7403(4) 0.0693(3) -0.0650(2) 1.000 0.0765(16) . .
C19 C Uani 0.7408(5) 0.0011(3) -0.1194(2) 1.000 0.0888(19) . .
C20 C Uani 0.6912(5) -0.0830(3) -0.0946(3) 1.000 0.0856(19) . .
C21 C Uani 0.6432(4) -0.1011(3) -0.0173(3) 1.000 0.0814(16) . .
C22 C Uani 0.6402(4) -0.0340(3) 0.0370(2) 1.000 0.0707(16) . .
C23 C Uani 0.6751(4) 0.2293(3) 0.2507(2) 1.000 0.0713(17) . .
C24 C Uani 0.6632(4) 0.1370(3) 0.2944(2) 1.000 0.0775(17) . .
C25 C Uani 0.6641(5) 0.1222(4) 0.3761(3) 1.000 0.0976(19) . .
C26 C Uani 0.6517(6) 0.0251(5) 0.4024(3) 1.000 0.129(3) . .
C27 C Uani 0.6448(6) -0.0296(4) 0.3427(3) 1.000 0.129(3) . .
C28 C Uani 1.0758(5) 0.1444(4) -0.1634(3) 1.000 0.124(2) . .
S3 S Uani 0.96512(12) 0.27260(10) 0.62275(7) 1.000 0.0898(5) . .
S4 S Uani 0.42244(15) 0.30640(11) 0.73147(10) 1.000 0.1259(7) . .
O3 O Uani 1.0928(3) 0.2206(3) 0.60481(19) 1.000 0.1185(14) . .
O4 O Uani 0.9345(3) 0.3323(2) 0.68844(17) 1.000 0.1042(15) . .
N2 N Uani 0.8625(3) 0.1905(2) 0.63964(18) 1.000 0.0782(14) . .
C28B C Uani 0.7351(8) -0.1075(7) 0.6833(5) 1.000 0.140(4) . .
C29 C Uani 0.8387(10) -0.1581(5) 0.7131(4) 1.000 0.132(3) . .
C30 C Uani 0.9542(7) -0.1235(4) 0.7040(3) 1.000 0.115(3) . .
C31 C Uani 0.9691(5) -0.0361(3) 0.6635(3) 1.000 0.0958(19) . .
C32 C Uani 0.8682(5) 0.0154(3) 0.6309(2) 1.000 0.0775(17) . .
C33 C Uani 0.7514(6) -0.0197(5) 0.6412(3) 1.000 0.110(3) . .
C34 C Uani 0.8857(5) 0.1102(3) 0.5865(2) 1.000 0.0955(19) . .
C35 C Uani 0.9292(4) 0.3427(3) 0.5376(2) 1.000 0.0733(16) . .
C36 C Uani 0.9658(4) 0.3064(3) 0.4635(3) 1.000 0.0892(17) . .
C37 C Uani 0.9345(5) 0.3613(3) 0.3970(3) 1.000 0.0888(19) . .
C38 C Uani 0.8671(4) 0.4520(3) 0.4029(2) 1.000 0.0763(17) . .
C39 C Uani 0.8288(4) 0.4865(3) 0.4776(3) 1.000 0.0806(17) . .
C40 C Uani 0.8601(4) 0.4330(3) 0.5446(3) 1.000 0.0816(17) . .
C41 C Uani 0.7274(4) 0.2255(3) 0.6654(2) 1.000 0.0748(16) . .
C42 C Uani 0.6474(4) 0.2543(3) 0.6048(3) 1.000 0.0782(17) . .
C43 C Uani 0.5810(4) 0.2797(3) 0.5542(3) 1.000 0.0825(17) . .
C44 C Uani 0.5005(4) 0.3094(3) 0.4951(2) 1.000 0.0768(17) . .
C45 C Uani 0.5299(5) 0.3829(4) 0.4401(3) 1.000 0.0932(19) . .
C46 C Uani 0.4577(6) 0.4072(4) 0.3790(3) 1.000 0.107(2) . .
C47 C Uani 0.3554(6) 0.3568(5) 0.3747(3) 1.000 0.108(3) . .
C48 C Uani 0.3237(5) 0.2867(5) 0.4307(4) 1.000 0.113(3) . .
C49 C Uani 0.3948(5) 0.2626(3) 0.4900(3) 1.000 0.0929(19) . .
C50 C Uani 0.6814(4) 0.2289(3) 0.7418(3) 1.000 0.0841(17) . .
C51 C Uani 0.5506(5) 0.2633(3) 0.7799(3) 1.000 0.0943(19) . .
C52 C Uani 0.5160(6) 0.2707(4) 0.8617(3) 1.000 0.139(3) . .
C53 C Uani 0.3812(7) 0.3087(4) 0.8779(4) 1.000 0.157(3) . .
C54 C Uani 0.3235(6) 0.3307(4) 0.8160(4) 1.000 0.135(3) . .
C55 C Uani 0.8311(5) 0.5114(3) 0.3311(2) 1.000 0.1003(19) . .
H1 H Uiso 0.20520 0.33330 0.11090 1.000 0.1560 calc R
H2 H Uiso 0.12650 0.45860 0.18680 1.000 0.1310 calc R
H3 H Uiso 0.27280 0.55320 0.22110 1.000 0.1330 calc R
H4 H Uiso 0.49230 0.52080 0.17580 1.000 0.1080 calc R
H6 H Uiso 0.42190 0.30260 0.06670 1.000 0.1400 calc R
H7A H Uiso 0.63640 0.34700 0.03930 1.000 0.0840 calc R
H7B H Uiso 0.65480 0.45070 0.05970 1.000 0.0840 calc R
H9 H Uiso 0.88950 0.41390 -0.04070 1.000 0.1010 calc R
H10 H Uiso 0.96810 0.32750 -0.14990 1.000 0.1140 calc R
H12 H Uiso 1.06790 0.09670 -0.00920 1.000 0.1000 calc R
H13 H Uiso 0.99300 0.18390 0.09940 1.000 0.0890 calc R
H18 H Uiso 0.77510 0.12650 -0.08160 1.000 0.0920 calc R
H19 H Uiso 0.77490 0.01290 -0.17220 1.000 0.1070 calc R
H20 H Uiso 0.69010 -0.12840 -0.13090 1.000 0.1030 calc R
H21 H Uiso 0.61210 -0.15960 -0.00090 1.000 0.0980 calc R
H22 H Uiso 0.60580 -0.04680 0.08960 1.000 0.0850 calc R
H23 H Uiso 0.67620 0.28080 0.28120 1.000 0.0850 calc R
H25 H Uiso 0.67170 0.17000 0.40890 1.000 0.1170 calc R
H26 H Uiso 0.64880 0.00170 0.45490 1.000 0.1550 calc R
H27 H Uiso 0.63780 -0.09530 0.34960 1.000 0.1540 calc R
H28A H Uiso 1.00640 0.14270 -0.19370 1.000 0.1860 calc R
H28B H Uiso 1.10780 0.07990 -0.14630 1.000 0.1860 calc R
H28C H Uiso 1.14560 0.17400 -0.19540 1.000 0.1860 calc R
H28D H Uiso 0.65450 -0.13110 0.69090 1.000 0.1680 calc R
H29 H Uiso 0.82950 -0.21760 0.74020 1.000 0.1580 calc R
H30 H Uiso 1.02420 -0.15880 0.72520 1.000 0.1380 calc R
H31 H Uiso 1.04890 -0.01180 0.65830 1.000 0.1150 calc R
H33 H Uiso 0.68140 0.01520 0.61990 1.000 0.1320 calc R
H34A H Uiso 0.97400 0.10740 0.55790 1.000 0.1150 calc R
H34B H Uiso 0.82540 0.12230 0.54810 1.000 0.1150 calc R
H36 H Uiso 1.01160 0.24500 0.45860 1.000 0.1070 calc R
H37 H Uiso 0.95930 0.33650 0.34760 1.000 0.1070 calc R
H39 H Uiso 0.78090 0.54710 0.48260 1.000 0.0970 calc R
H40 H Uiso 0.83480 0.45780 0.59410 1.000 0.0980 calc R
H45 H Uiso 0.59920 0.41670 0.44400 1.000 0.1120 calc R
H46 H Uiso 0.47790 0.45680 0.34150 1.000 0.1290 calc R
H47 H Uiso 0.30750 0.37090 0.33290 1.000 0.1300 calc R
H48 H Uiso 0.25210 0.25480 0.42820 1.000 0.1350 calc R
H49 H Uiso 0.37210 0.21390 0.52790 1.000 0.1110 calc R
H50 H Uiso 0.74130 0.20620 0.77580 1.000 0.1010 calc R
H52 H Uiso 0.57180 0.25360 0.89920 1.000 0.1670 calc R
H53 H Uiso 0.33800 0.31710 0.92900 1.000 0.1880 calc R
H54 H Uiso 0.23630 0.35720 0.81830 1.000 0.1620 calc R
H55A H Uiso 0.89100 0.49100 0.28540 1.000 0.1500 calc R
H55B H Uiso 0.83550 0.57810 0.33750 1.000 0.1500 calc R
H55C H Uiso 0.74370 0.50310 0.32430 1.000 0.1500 calc R

loop_
_atom_type_symbol
_atom_type_description
_atom_type_scat_dispersion_real
_atom_type_scat_dispersion_imag
_atom_type_scat_source
S S 0.1246 0.1234 'International Tables Vol C Tables 4.2.6.8 and 6.1.1.4'
O O 0.0106 0.0060 'International Tables Vol C Tables 4.2.6.8 and 6.1.1.4'
N N 0.0061 0.0033 'International Tables Vol C Tables 4.2.6.8 and 6.1.1.4'
H H 0.0000 0.0000 'International Tables Vol C Tables 4.2.6.8 and 6.1.1.4'
C C 0.0033 0.0016 'International Tables Vol C Tables 4.2.6.8 and 6.1.1.4'

loop_
_geom_angle_atom_site_label_1
_geom_angle_atom_site_label_2
_geom_angle_atom_site_label_3
_geom_angle
_geom_angle_publ_flag
O1 S1 O2 120.02(18) yes
O1 S1 N1 106.29(17) yes
O1 S1 C8 108.67(19) yes
O2 S1 N1 106.00(17) yes
O2 S1 C8 108.59(18) yes
N1 S1 C8 106.46(18) yes
C24 S2 C27 92.0(2) yes
N2 S3 C35 106.94(19) yes
O4 S3 C35 108.40(19) yes
O3 S3 N2 106.0(2) yes
O3 S3 C35 108.0(2) yes
O3 S3 O4 120.5(2) yes
O4 S3 N2 106.23(18) yes
C51 S4 C54 92.3(3) yes
S1 N1 C14 115.4(2) yes
C7 N1 C14 115.3(3) yes
S1 N1 C7 114.4(2) yes
S3 N2 C41 116.1(2) yes
C34 N2 C41 115.8(3) yes
S3 N2 C34 117.4(3) yes
C2 C1 C6 120.6(6) no
C1 C2 C3 118.5(5) no
C2 C3 C4 120.0(5) no
C3 C4 C5 121.4(4) no
C4 C5 C6 116.3(4) no
C4 C5 C7 121.1(4) no
C6 C5 C7 122.6(4) no
C1 C6 C5 123.3(5) no
N1 C7 C5 111.9(3) yes
S1 C8 C13 119.8(3) yes
C9 C8 C13 119.8(4) no
S1 C8 C9 120.2(3) yes
C8 C9 C10 119.8(4) no
C9 C10 C11 121.3(5) no
C10 C11 C12 117.8(5) no
C12 C11 C28 120.6(5) no
C10 C11 C28 121.6(5) no
C11 C12 C13 121.0(4) no
C8 C13 C12 120.3(3) no
N1 C14 C15 118.4(3) yes
N1 C14 C23 118.6(3) yes
C15 C14 C23 123.0(3) no
C14 C15 C16 177.1(4) no
C15 C16 C17 177.9(4) no
C16 C17 C18 120.8(4) no
C16 C17 C22 120.7(3) no
C18 C17 C22 118.6(4) no
C17 C18 C19 120.6(4) no
C18 C19 C20 119.4(4) no
C19 C20 C21 120.5(4) no
C20 C21 C22 120.8(4) no
C17 C22 C21 120.0(3) no
C14 C23 C24 129.2(3) no
C23 C24 C25 123.7(4) no
S2 C24 C23 125.3(3) yes
S2 C24 C25 111.0(3) yes
C24 C25 C26 111.3(5) no
C25 C26 C27 112.3(5) no
S2 C27 C26 113.4(4) yes
C2 C1 H1 120.00 no
C6 C1 H1 120.00 no
C3 C2 H2 121.00 no
C1 C2 H2 121.00 no
C2 C3 H3 120.00 no
C4 C3 H3 120.00 no
C5 C4 H4 119.00 no
C3 C4 H4 119.00 no
C5 C6 H6 118.00 no
C1 C6 H6 118.00 no
C5 C7 H7A 109.00 no
N1 C7 H7B 109.00 no
N1 C7 H7A 109.00 no
C5 C7 H7B 109.00 no
H7A C7 H7B 108.00 no
C8 C9 H9 120.00 no
C10 C9 H9 120.00 no
C11 C10 H10 119.00 no
C9 C10 H10 119.00 no
C11 C12 H12 119.00 no
C13 C12 H12 120.00 no
C8 C13 H13 120.00 no
C12 C13 H13 120.00 no
C19 C18 H18 120.00 no
C17 C18 H18 120.00 no
C18 C19 H19 120.00 no
C20 C19 H19 120.00 no
C21 C20 H20 120.00 no
C19 C20 H20 120.00 no
C20 C21 H21 120.00 no
C22 C21 H21 120.00 no
C17 C22 H22 120.00 no
C21 C22 H22 120.00 no
C24 C23 H23 115.00 no
C14 C23 H23 115.00 no
C24 C25 H25 124.00 no
C26 C25 H25 124.00 no
C27 C26 H26 124.00 no
C25 C26 H26 124.00 no
C26 C27 H27 123.00 no
S2 C27 H27 123.00 no
C11 C28 H28C 109.00 no
C11 C28 H28B 109.00 no
H28B C28 H28C 110.00 no
H28A C28 H28B 109.00 no
H28A C28 H28C 110.00 no
C11 C28 H28A 109.00 no
C29 C28B C33 118.8(8) no
C28B C29 C30 120.9(7) no
C29 C30 C31 120.0(6) no
C30 C31 C32 120.7(5) no
C31 C32 C33 118.8(4) no
C31 C32 C34 120.3(5) no
C33 C32 C34 120.9(5) no
C28B C33 C32 120.7(6) no
N2 C34 C32 112.0(3) yes
S3 C35 C36 120.5(3) yes
S3 C35 C40 119.7(3) yes
C36 C35 C40 119.8(4) no
C35 C36 C37 120.1(4) no
C36 C37 C38 120.8(4) no
C37 C38 C39 118.4(4) no
C37 C38 C55 121.1(4) no
C39 C38 C55 120.5(4) no
C38 C39 C40 121.6(4) no
C35 C40 C39 119.3(4) no
N2 C41 C42 116.7(3) yes
N2 C41 C50 120.5(4) yes
C42 C41 C50 122.8(4) no
C41 C42 C43 179.0(4) no
C42 C43 C44 179.1(5) no
C43 C44 C45 120.5(4) no
C43 C44 C49 120.7(4) no
C45 C44 C49 118.9(4) no
C44 C45 C46 120.6(5) no
C45 C46 C47 118.7(5) no
C46 C47 C48 120.5(5) no
C47 C48 C49 120.7(5) no
C44 C49 C48 120.6(5) no
C41 C50 C51 129.2(4) no
S4 C51 C50 124.9(4) yes
S4 C51 C52 111.0(4) yes
C50 C51 C52 124.0(5) no
C51 C52 C53 108.8(5) no
C52 C53 C54 115.0(6) no
S4 C54 C53 112.9(5) yes
C29 C28B H28D 121.00 no
C33 C28B H28D 121.00 no
C28B C29 H29 120.00 no
C30 C29 H29 120.00 no
C29 C30 H30 120.00 no
C31 C30 H30 120.00 no
C30 C31 H31 120.00 no
C32 C31 H31 120.00 no
C28B C33 H33 120.00 no
C32 C33 H33 120.00 no
N2 C34 H34A 109.00 no
N2 C34 H34B 109.00 no
C32 C34 H34A 109.00 no
C32 C34 H34B 109.00 no
H34A C34 H34B 108.00 no
C35 C36 H36 120.00 no
C37 C36 H36 120.00 no
C36 C37 H37 120.00 no
C38 C37 H37 120.00 no
C38 C39 H39 119.00 no
C40 C39 H39 119.00 no
C35 C40 H40 120.00 no
C39 C40 H40 120.00 no
C44 C45 H45 120.00 no
C46 C45 H45 120.00 no
C45 C46 H46 121.00 no
C47 C46 H46 121.00 no
C46 C47 H47 120.00 no
C48 C47 H47 120.00 no
C47 C48 H48 120.00 no
C49 C48 H48 120.00 no
C44 C49 H49 120.00 no
C48 C49 H49 120.00 no
C41 C50 H50 115.00 no
C51 C50 H50 115.00 no
C51 C52 H52 126.00 no
C53 C52 H52 126.00 no
C52 C53 H53 123.00 no
C54 C53 H53 123.00 no
S4 C54 H54 124.00 no
C53 C54 H54 124.00 no
C38 C55 H55A 109.00 no
C38 C55 H55B 110.00 no
C38 C55 H55C 109.00 no
H55A C55 H55B 109.00 no
H55A C55 H55C 109.00 no
H55B C55 H55C 109.00 no

loop_
_geom_bond_atom_site_label_1
_geom_bond_atom_site_label_2
_geom_bond_distance
_geom_bond_publ_flag
S1 O1 1.419(3) yes
S1 O2 1.431(3) yes
S1 N1 1.670(3) yes
S1 C8 1.752(4) yes
S2 C24 1.703(4) yes
S2 C27 1.683(5) yes
S3 O3 1.430(4) yes
S3 O4 1.431(3) yes
S3 N2 1.654(3) yes
S3 C35 1.754(4) yes
S4 C51 1.700(5) yes
S4 C54 1.674(7) yes
N1 C7 1.478(5) yes
N1 C14 1.441(4) yes
N2 C34 1.480(5) yes
N2 C41 1.440(5) yes
C1 C2 1.326(9) no
C1 C6 1.361(8) no
C2 C3 1.384(8) no
C3 C4 1.375(8) no
C4 C5 1.366(6) no
C5 C6 1.351(7) no
C5 C7 1.507(6) no
C8 C9 1.377(6) no
C8 C13 1.374(6) no
C9 C10 1.377(7) no
C10 C11 1.384(8) no
C11 C12 1.394(7) no
C11 C28 1.512(7) no
C12 C13 1.370(6) no
C14 C23 1.345(5) no
C14 C15 1.416(5) no
C15 C16 1.194(5) no
C16 C17 1.440(5) no
C17 C18 1.382(5) no
C17 C22 1.386(6) no
C18 C19 1.391(5) no
C19 C20 1.361(6) no
C20 C21 1.358(7) no
C21 C22 1.374(6) no
C23 C24 1.451(6) no
C24 C25 1.402(6) no
C25 C26 1.415(9) no
C26 C27 1.347(8) no
C1 H1 0.9300 no
C2 H2 0.9300 no
C3 H3 0.9300 no
C4 H4 0.9300 no
C6 H6 0.9300 no
C7 H7B 0.9700 no
C7 H7A 0.9700 no
C9 H9 0.9300 no
C10 H10 0.9300 no
C12 H12 0.9300 no
C13 H13 0.9300 no
C18 H18 0.9300 no
C19 H19 0.9300 no
C20 H20 0.9300 no
C21 H21 0.9300 no
C22 H22 0.9300 no
C23 H23 0.9300 no
C25 H25 0.9300 no
C26 H26 0.9300 no
C27 H27 0.9300 no
C28 H28B 0.9600 no
C28 H28C 0.9600 no
C28 H28A 0.9600 no
C28B C29 1.356(13) no
C28B C33 1.392(11) no
C29 C30 1.341(12) no
C30 C31 1.373(7) no
C31 C32 1.362(7) no
C32 C33 1.355(8) no
C32 C34 1.495(6) no
C35 C36 1.388(6) no
C35 C40 1.375(6) no
C36 C37 1.380(7) no
C37 C38 1.372(6) no
C38 C39 1.389(6) no
C38 C55 1.498(5) no
C39 C40 1.378(7) no
C41 C42 1.433(6) no
C41 C50 1.326(6) no
C42 C43 1.196(7) no
C43 C44 1.418(6) no
C44 C45 1.371(7) no
C44 C49 1.375(7) no
C45 C46 1.379(8) no
C46 C47 1.372(9) no
C47 C48 1.353(9) no
C48 C49 1.346(8) no
C50 C51 1.454(7) no
C51 C52 1.403(7) no
C52 C53 1.427(9) no
C53 C54 1.297(10) no
C28B H28D 0.9300 no
C29 H29 0.9300 no
C30 H30 0.9300 no
C31 H31 0.9300 no
C33 H33 0.9300 no
C34 H34A 0.9700 no
C34 H34B 0.9700 no
C36 H36 0.9300 no
C37 H37 0.9300 no
C39 H39 0.9300 no
C40 H40 0.9300 no
C45 H45 0.9300 no
C46 H46 0.9300 no
C47 H47 0.9300 no
C48 H48 0.9300 no
C49 H49 0.9300 no
C50 H50 0.9300 no
C52 H52 0.9300 no
C53 H53 0.9300 no
C54 H54 0.9300 no
C55 H55A 0.9600 no
C55 H55B 0.9600 no
C55 H55C 0.9600 no

loop_
_geom_contact_atom_site_label_1
_geom_contact_atom_site_label_2
_geom_contact_distance
_geom_contact_site_symmetry_2
_geom_contact_publ_flag
S2 C15 3.027(4) . no
S2 C16 3.310(4) . no
S4 C42 2.994(5) . no
S4 C43 3.251(5) . no
S4 C55 3.645(5) 2_666 no
S4 H55C 3.1500 2_666 no
O2 C23 3.059(5) . no
O4 C50 3.156(5) . no
O1 H9 2.6200 . no
O1 H7B 2.4200 . no
O1 H54 2.8500 2_666 no
O2 H55A 2.9000 . no
O2 H23 2.8900 . no
O2 H30 2.7000 2_756 no
O2 H13 2.5900 . no
O2 H37 2.8100 . no
O3 H36 2.7500 . no
O3 H34A 2.4000 . no
O4 H10 2.8500 1_556 no
O4 H55B 2.8100 2_766 no
O4 H40 2.5200 . no
O4 H3 2.8400 2_666 no
C4 C52 3.550(7) 2_666 no
C5 C15 3.546(6) . no
C6 C14 3.568(6) . no
C7 C9 3.444(6) . no
C8 C15 3.382(5) . no
C9 C7 3.444(6) . no
C12 C21 3.502(6) 2_755 no
C13 C15 3.290(5) . no
C13 C14 3.508(5) . no
C13 C16 3.506(6) . no
C14 C13 3.508(5) . no
C14 C6 3.568(6) . no
C15 S2 3.027(4) . no
C15 C13 3.290(5) . no
C15 C8 3.382(5) . no
C15 C5 3.546(6) . no
C16 C13 3.506(6) . no
C16 S2 3.310(4) . no
C17 C21 3.424(6) 2_655 no
C20 C29 3.594(9) 1_554 no
C21 C22 3.337(6) 2_655 no
C21 C17 3.424(6) 2_655 no
C21 C12 3.502(6) 2_755 no
C22 C21 3.337(6) 2_655 no
C22 C22 3.359(6) 2_655 no
C23 O2 3.059(5) . no
C25 C44 3.546(7) . no
C28B C48 3.486(11) 2_656 no
C29 C20 3.594(9) 1_556 no
C33 C41 3.471(8) . no
C34 C36 3.438(6) . no
C35 C42 3.344(6) . no
C36 C34 3.438(6) . no
C39 C40 3.532(6) 2_766 no
C40 C39 3.532(6) 2_766 no
C40 C42 3.552(6) . no
C41 C33 3.471(8) . no
C42 C35 3.344(6) . no
C42 C40 3.552(6) . no
C42 S4 2.994(5) . no
C43 S4 3.251(5) . no
C44 C25 3.546(7) . no
C48 C28B 3.486(11) 2_656 no
C50 O4 3.156(5) . no
C52 C4 3.550(7) 2_666 no
C55 S4 3.645(5) 2_666 no
C2 H9 3.0700 2_665 no
C3 H47 2.9500 . no
C8 H7A 3.0600 . no
C9 H7A 3.0800 . no
C10 H54 3.0800 1_654 no
C11 H18 2.9200 . no
C15 H7A 2.6000 . no
C17 H12 3.0700 2_755 no
C18 H52 3.0000 1_554 no
C22 H12 3.0300 2_755 no
C28B H48 2.9100 2_656 no
C29 H20 2.9100 1_556 no
C34 H36 3.0300 . no
C36 H48 2.9500 1_655 no
C38 H45 2.8700 . no
C39 H45 2.8600 . no
C42 H34B 2.5700 . no
C43 H25 3.0000 . no
C44 H25 2.8100 . no
C46 H23 3.0600 . no
C47 H40 3.0800 2_666 no
C47 H39 2.9600 2_666 no
C48 H39 2.8700 2_666 no
C49 H39 3.0500 2_666 no
C52 H21 2.9800 2_656 no
C52 H4 2.9300 2_666 no
C53 H21 2.8500 2_656 no
C53 H4 2.9000 2_666 no
C54 H28C 3.1000 1_456 no
C54 H4 3.0400 2_666 no
H3 O4 2.8400 2_666 no
H4 H7B 2.5700 . no
H4 C52 2.9300 2_666 no
H4 C54 3.0400 2_666 no
H4 C53 2.9000 2_666 no
H6 H21 2.4800 2_655 no
H6 H7A 2.3700 . no
H7A C8 3.0600 . no
H7A H6 2.3700 . no
H7A C9 3.0800 . no
H7A C15 2.6000 . no
H7B H4 2.5700 . no
H7B O1 2.4200 . no
H9 C2 3.0700 2_665 no
H9 O1 2.6200 . no
H10 O4 2.8500 1_554 no
H12 C17 3.0700 2_755 no
H12 H28B 2.3500 . no
H12 C22 3.0300 2_755 no
H13 O2 2.5900 . no
H18 C11 2.9200 . no
H20 C29 2.9100 1_554 no
H21 H6 2.4800 2_655 no
H21 C53 2.8500 2_656 no
H21 H53 2.4700 2_656 no
H21 C52 2.9800 2_656 no
H23 O2 2.8900 . no
H23 C46 3.0600 . no
H23 H25 2.5800 . no
H25 C43 3.0000 . no
H25 C44 2.8100 . no
H25 H23 2.5800 . no
H27 H49 2.5700 2_656 no
H28B H12 2.3500 . no
H28C C54 3.1000 1_654 no
H30 O2 2.7000 2_756 no
H31 H34A 2.4400 . no
H33 H34B 2.4000 . no
H34A O3 2.4000 . no
H34A H31 2.4400 . no
H34A H36 2.5000 . no
H34B C42 2.5700 . no
H34B H33 2.4000 . no
H36 O3 2.7500 . no
H36 C34 3.0300 . no
H36 H34A 2.5000 . no
H36 H48 2.5000 1_655 no
H37 O2 2.8100 . no
H37 H55A 2.4000 . no
H39 H55B 2.4800 . no
H39 C47 2.9600 2_666 no
H39 C48 2.8700 2_666 no
H39 C49 3.0500 2_666 no
H40 O4 2.5200 . no
H40 C47 3.0800 2_666 no
H45 C38 2.8700 . no
H45 C39 2.8600 . no
H47 C3 2.9500 . no
H48 C36 2.9500 1_455 no
H48 H36 2.5000 1_455 no
H48 C28B 2.9100 2_656 no
H49 H27 2.5700 2_656 no
H52 C18 3.0000 1_556 no
H53 H21 2.4700 2_656 no
H54 C10 3.0800 1_456 no
H54 O1 2.8500 2_666 no
H55A O2 2.9000 . no
H55A H37 2.4000 . no
H55B H39 2.4800 . no
H55B O4 2.8100 2_766 no
H55C S4 3.1500 2_666 no

loop_
_geom_hbond_atom_site_label_D
_geom_hbond_atom_site_label_H
_geom_hbond_atom_site_label_A
_geom_hbond_distance_DH
_geom_hbond_distance_HA
_geom_hbond_distance_DA
_geom_hbond_angle_DHA
_geom_hbond_publ_flag
C7 H7B O1 0.9700 2.4200 2.904(5) 110.00 yes
C13 H13 O2 0.9300 2.5900 2.949(5) 103.00 yes
C34 H34A O3 0.9700 2.4000 2.892(6) 111.00 yes
C40 H40 O4 0.9300 2.5200 2.901(6) 105.00 yes

loop_
_geom_torsion_atom_site_label_1
_geom_torsion_atom_site_label_2
_geom_torsion_atom_site_label_3
_geom_torsion_atom_site_label_4
_geom_torsion
_geom_torsion_publ_flag
O1 S1 N1 C7 49.0(3) no
O2 S1 N1 C7 177.7(2) no
C8 S1 N1 C7 -66.8(3) no
O1 S1 N1 C14 -173.7(2) no
O2 S1 N1 C14 -44.9(3) no
C8 S1 N1 C14 70.6(3) no
O1 S1 C8 C13 157.7(3) no
O2 S1 C8 C13 25.6(4) no
N1 S1 C8 C13 -88.2(4) no
O2 S1 C8 C9 -159.0(3) no
N1 S1 C8 C9 87.2(4) no
O1 S1 C8 C9 -26.9(4) no
C27 S2 C24 C23 179.0(4) no
C24 S2 C27 C26 0.5(5) no
C27 S2 C24 C25 0.3(4) no
O4 S3 C35 C40 -11.0(4) no
O4 S3 N2 C41 45.9(3) no
N2 S3 C35 C40 103.2(4) no
O3 S3 C35 C40 -143.2(4) no
O3 S3 C35 C36 39.2(4) no
O4 S3 C35 C36 171.4(3) no
O3 S3 N2 C34 -41.7(3) no
O3 S3 N2 C41 175.2(3) no
C35 S3 N2 C34 73.3(3) no
C35 S3 N2 C41 -69.8(3) no
N2 S3 C35 C36 -74.5(4) no
O4 S3 N2 C34 -171.1(3) no
C54 S4 C51 C50 -178.0(4) no
C54 S4 C51 C52 -1.6(4) no
C51 S4 C54 C53 0.2(5) no
S1 N1 C14 C23 87.1(4) no
S1 N1 C14 C15 -90.5(3) no
S1 N1 C7 C5 -154.9(3) no
C7 N1 C14 C23 -136.0(3) no
C7 N1 C14 C15 46.4(4) no
C14 N1 C7 C5 67.7(4) no
C34 N2 C41 C50 124.7(4) no
S3 N2 C34 C32 137.5(4) no
S3 N2 C41 C42 89.3(4) no
C41 N2 C34 C32 -79.3(5) no
C34 N2 C41 C42 -54.4(5) no
S3 N2 C41 C50 -91.6(4) no
C2 C1 C6 C5 0.1(9) no
C6 C1 C2 C3 -0.8(9) no
C1 C2 C3 C4 0.7(8) no
C2 C3 C4 C5 0.1(8) no
C3 C4 C5 C7 176.6(4) no
C3 C4 C5 C6 -0.7(7) no
C7 C5 C6 C1 -176.6(5) no
C6 C5 C7 N1 -108.4(4) no
C4 C5 C7 N1 74.5(5) no
C4 C5 C6 C1 0.7(7) no
S1 C8 C9 C10 -174.7(3) no
C13 C8 C9 C10 0.7(6) no
C9 C8 C13 C12 -1.4(6) no
S1 C8 C13 C12 174.1(3) no
C8 C9 C10 C11 0.8(7) no
C9 C10 C11 C12 -1.5(7) no
C9 C10 C11 C28 179.9(4) no
C10 C11 C12 C13 0.8(6) no
C28 C11 C12 C13 179.5(4) no
C11 C12 C13 C8 0.6(7) no
C15 C14 C23 C24 2.0(7) no
N1 C14 C23 C24 -175.6(4) no
C18 C17 C22 C21 -0.8(6) no
C22 C17 C18 C19 1.7(6) no
C16 C17 C22 C21 178.6(4) no
C16 C17 C18 C19 -177.7(4) no
C17 C18 C19 C20 -0.9(7) no
C18 C19 C20 C21 -0.9(8) no
C19 C20 C21 C22 1.9(7) no
C20 C21 C22 C17 -1.0(7) no
C14 C23 C24 S2 -3.8(7) no
C14 C23 C24 C25 174.7(4) no
S2 C24 C25 C26 -0.9(6) no
C23 C24 C25 C26 -179.6(5) no
C24 C25 C26 C27 1.3(7) no
C25 C26 C27 S2 -1.1(7) no
C33 C28B C29 C30 1.6(11) no
C29 C28B C33 C32 -0.8(11) no
C28B C29 C30 C31 -0.5(10) no
C29 C30 C31 C32 -1.3(8) no
C30 C31 C32 C34 -179.6(4) no
C30 C31 C32 C33 2.0(7) no
C34 C32 C33 C28B -179.3(6) no
C31 C32 C33 C28B -1.0(8) no
C33 C32 C34 N2 93.1(5) no
C31 C32 C34 N2 -85.3(5) no
S3 C35 C40 C39 -178.1(3) no
C40 C35 C36 C37 0.9(7) no
S3 C35 C36 C37 178.5(4) no
C36 C35 C40 C39 -0.4(6) no
C35 C36 C37 C38 0.0(7) no
C36 C37 C38 C39 -1.3(7) no
C36 C37 C38 C55 -179.1(4) no
C37 C38 C39 C40 1.8(7) no
C55 C38 C39 C40 179.6(4) no
C38 C39 C40 C35 -1.0(7) no
C42 C41 C50 C51 -2.5(7) no
N2 C41 C50 C51 178.5(4) no
C43 C44 C49 C48 -175.6(5) no
C43 C44 C45 C46 175.1(5) no
C49 C44 C45 C46 -2.4(7) no
C45 C44 C49 C48 1.9(7) no
C44 C45 C46 C47 0.4(8) no
C45 C46 C47 C48 2.0(9) no
C46 C47 C48 C49 -2.5(10) no
C47 C48 C49 C44 0.5(9) no
C41 C50 C51 S4 1.4(7) no
C41 C50 C51 C52 -174.5(5) no
S4 C51 C52 C53 2.5(6) no
C50 C51 C52 C53 178.8(4) no
C51 C52 C53 C54 -2.4(7) no
C52 C53 C54 S4 1.2(7) no
